data_7714650
loop_
_publ_author_name
'Belova, Svetlana A.'
'Belov, Alexander S.'
'Danshina, Anastasia A.'
'Zubavichus, Yan V.'
'Aleshin, Dmitriy Yu'
'Pavlov, Alexander A.'
'Efimov, Nikolay N.'
'Voloshin, Yan Z.'

_publ_section_title
;
 Effects of solvatomorphism, the nature of a chelating ligand synthon and
 a counterion on the single crystal XRD structure and SMM properties of
 paramagnetic monocapped cobalt(II) tris-pyrazoloximates.
;
_journal_issue 4
_journal_name_full 'Dalton transactions (Cambridge, England : 2003)'
_journal_page_first 1482
_journal_page_last 1491
_journal_paper_doi 10.1039/d3dt03025c
_journal_volume 53
_journal_year 2024
_chemical_formula_moiety '0.69(I), C21 H23 B Co N9 O3, 0.31(Cl), C6 H6'
_chemical_formula_sum 'C27 H29 B Cl0.31 Co I0.69 N9 O3'
_chemical_formula_weight 695.88
_space_group_crystal_system triclinic
_space_group_IT_number 2
_space_group_name_Hall '-P 1'
_space_group_name_H-M_alt 'P -1'
_atom_sites_solution_hydrogens mixed
_audit_creation_date 2023-08-03
_audit_creation_method
;
Olex2 1.5
(compiled 2023.03.06 svn.rbb2c1857 for OlexSys, GUI svn.r6748)
;
_audit_update_record
;
2023-08-03 deposited with the CCDC.	2023-12-07 downloaded from the CCDC.
;
_cell_angle_alpha 87.978(2)
_cell_angle_beta 74.903(2)
_cell_angle_gamma 75.460(2)
_cell_formula_units_Z 2
_cell_length_a 8.2151(6)
_cell_length_b 13.4093(10)
_cell_length_c 14.4049(10)
_cell_measurement_reflns_used 4033
_cell_measurement_temperature 120
_cell_measurement_theta_max 29.73
_cell_measurement_theta_min 2.18
_cell_volume 1482.22(19)
_computing_molecular_graphics 'Olex2 1.5 (Dolomanov et al., 2009)'
_computing_publication_material 'Olex2 1.5 (Dolomanov et al., 2009)'
_computing_structure_refinement 'XL  (Sheldrick, 2008)'
_computing_structure_solution 'ShelXT (Sheldrick, 2015)'
_diffrn_ambient_temperature 120.00
_diffrn_measured_fraction_theta_full 0.999
_diffrn_measured_fraction_theta_max 0.999
_diffrn_measurement_device_type 'Bruker APEX-II CCD'
_diffrn_measurement_method '\f and \w scans'
_diffrn_radiation_type MoK\a
_diffrn_radiation_wavelength 0.71073
_diffrn_reflns_av_R_equivalents 0.0450
_diffrn_reflns_av_unetI/netI 0.0636
_diffrn_reflns_Laue_measured_fraction_full 0.999
_diffrn_reflns_Laue_measured_fraction_max 0.999
_diffrn_reflns_limit_h_max 10
_diffrn_reflns_limit_h_min -10
_diffrn_reflns_limit_k_max 17
_diffrn_reflns_limit_k_min -17
_diffrn_reflns_limit_l_max 19
_diffrn_reflns_limit_l_min -19
_diffrn_reflns_number 17100
_diffrn_reflns_point_group_measured_fraction_full 0.999
_diffrn_reflns_point_group_measured_fraction_max 0.999
_diffrn_reflns_theta_full 25.242
_diffrn_reflns_theta_max 27.998
_diffrn_reflns_theta_min 2.182
_exptl_absorpt_coefficient_mu 1.371
_exptl_absorpt_correction_T_max 0.7467
_exptl_absorpt_correction_T_min 0.5758
_exptl_absorpt_correction_type none
_exptl_absorpt_process_details
;
SADABS-2008/1 (Bruker,2008) was used for absorption correction.
wR2(int) was 0.0754 before and 0.0455 after correction.
The Ratio of minimum to maximum transmission is 0.7711.
The \l/2 correction factor is 0.0015.
;
_exptl_crystal_colour red
_exptl_crystal_colour_primary red
_exptl_crystal_density_diffrn 1.559
_exptl_crystal_description prism
_exptl_crystal_F_000 704
_exptl_crystal_size_max 0.3
_exptl_crystal_size_mid 0.25
_exptl_crystal_size_min 0.25
_refine_diff_density_max 0.663
_refine_diff_density_min -0.415
_refine_diff_density_rms 0.088
_refine_ls_extinction_method none
_refine_ls_goodness_of_fit_ref 1.026
_refine_ls_hydrogen_treatment constr
_refine_ls_matrix_type full
_refine_ls_number_parameters 392
_refine_ls_number_reflns 7141
_refine_ls_number_restraints 0
_refine_ls_restrained_S_all 1.026
_refine_ls_R_factor_all 0.0652
_refine_ls_R_factor_gt 0.0400
_refine_ls_shift/su_max 0.001
_refine_ls_shift/su_mean 0.000
_refine_ls_structure_factor_coef Fsqd
_refine_ls_weighting_details 'w=1/[\s^2^(Fo^2^)+(0.0381P)^2^+0.1372P] where P=(Fo^2^+2Fc^2^)/3'
_refine_ls_weighting_scheme calc
_refine_ls_wR_factor_gt 0.0828
_refine_ls_wR_factor_ref 0.0922
_reflns_Friedel_coverage 0.000
_reflns_number_gt 5219
_reflns_number_total 7141
_reflns_threshold_expression 'I > 2\s(I)'
_cod_data_source_file d3dt03025c2.cif
_cod_data_source_block ss345
_cod_depositor_comments 'Adding full bibliography for 7714650--7714658.cif.'
_cod_database_code 7714650
_shelxl_version_number 2014/6
_shelx_space_group_comment
;
The symmetry employed for this shelxl refinement is uniquely defined
by the following loop, which should always be used as a source of
symmetry information in preference to the above space-group names.
They are only intended as comments.
;
_shelx_estimated_absorpt_t_max 0.726
_shelx_estimated_absorpt_t_min 0.684
_olex2_refinement_description
;
1. Fixed Uiso
 At 1.2 times of:
  All C(H) groups, All N(H) groups
 At 1.5 times of:
  All C(H,H,H) groups
2. Others
 Sof(I1)=1-FVAR(1)
 Sof(Cl1)=FVAR(1)
3.a Riding coordinates:
 N3(H3), N6(H6), N9(H9)
3.b Aromatic/amide H refined with riding coordinates:
 C3(H3A), C4(H4), C8(H8), C9(H9A), C13(H13), C14(H14), C17(H17), C18(H18),
 C19(H19), C20(H20), C21(H21), C1S(H1S), C2S(H2S), C3S(H3S), C4S(H4S), C5S(H5S),
  C6S(H6S)
3.c Idealised Me refined as rotating group:
 C5(H5A,H5B,H5C), C10(H10A,H10B,H10C), C15(H15A,H15B,H15C)
;
_olex2_submission_special_instructions 'No special instructions were received'

loop_
_space_group_symop_operation_xyz
'x, y, z'
'-x, -y, -z'

loop_
_atom_site_label
_atom_site_type_symbol
_atom_site_fract_x
_atom_site_fract_y
_atom_site_fract_z
_atom_site_U_iso_or_equiv
_atom_site_adp_type
_atom_site_occupancy
_atom_site_site_symmetry_order
_atom_site_calc_flag
_atom_site_refinement_flags_posn
_atom_site_refinement_flags_adp
_atom_site_refinement_flags_occupancy
_atom_site_disorder_assembly
_atom_site_disorder_group
I1 I 0.30901(7) 0.91582(3) 1.04116(4) 0.02196(14) Uani 0.690(2) 1 d . . P A 1
Co1 Co 0.51528(5) 0.61301(3) 0.79483(3) 0.01881(13) Uani 1 1 d . . . . .
Cl1 Cl 0.3413(13) 0.9092(9) 1.0139(9) 0.163(8) Uani 0.310(2) 1 d . . P A 2
O1 O 0.7123(3) 0.50105(15) 0.59450(15) 0.0234(5) Uani 1 1 d . . . . .
O2 O 0.4462(2) 0.44697(15) 0.67450(15) 0.0231(5) Uani 1 1 d . . . . .
O3 O 0.7127(3) 0.38584(15) 0.73160(15) 0.0250(5) Uani 1 1 d . . . . .
N1 N 0.6732(3) 0.59103(18) 0.64897(18) 0.0208(5) Uani 1 1 d . . . . .
N2 N 0.5890(3) 0.75572(19) 0.75619(19) 0.0235(6) Uani 1 1 d . . . . .
N3 N 0.5684(3) 0.84973(19) 0.7956(2) 0.0301(6) Uani 1 1 d . . . . .
H3 H 0.4987 0.8632 0.8503 0.036 Uiso 1 1 d R U . . .
N4 N 0.3726(3) 0.53411(18) 0.73379(17) 0.0206(5) Uani 1 1 d . . . . .
N5 N 0.2469(3) 0.69789(19) 0.84406(18) 0.0221(6) Uani 1 1 d . . . . .
N6 N 0.1490(3) 0.7834(2) 0.89684(19) 0.0269(6) Uani 1 1 d . . . . .
H6 H 0.1887 0.8166 0.9365 0.032 Uiso 1 1 d R U . . .
N7 N 0.6752(3) 0.46248(18) 0.80033(18) 0.0212(5) Uani 1 1 d . . . . .
N8 N 0.5936(3) 0.60997(19) 0.92773(18) 0.0225(6) Uani 1 1 d . . . . .
N9 N 0.5748(3) 0.6709(2) 1.00406(19) 0.0288(6) Uani 1 1 d . . . . .
H9 H 0.5222 0.7306 1.0091 0.035 Uiso 1 1 d R U . . .
C1 C 0.7367(4) 0.6634(2) 0.6058(2) 0.0220(6) Uani 1 1 d . . . . .
C2 C 0.6909(4) 0.7569(2) 0.6668(2) 0.0229(7) Uani 1 1 d . . . . .
C3 C 0.7345(5) 0.8515(3) 0.6504(3) 0.0354(8) Uani 1 1 d . . . . .
H3A H 0.8052 0.8719 0.5934 0.043 Uiso 1 1 calc R U . . .
C4 C 0.6537(5) 0.9080(3) 0.7340(3) 0.0390(9) Uani 1 1 d . . . . .
H4 H 0.6573 0.9765 0.7463 0.047 Uiso 1 1 calc R U . . .
C5 C 0.8458(4) 0.6559(2) 0.5046(2) 0.0325(8) Uani 1 1 d . . . . .
H5A H 0.9437 0.5946 0.4961 0.049 Uiso 1 1 calc R U . . .
H5B H 0.8904 0.7175 0.4906 0.049 Uiso 1 1 calc R U . . .
H5C H 0.7750 0.6505 0.4607 0.049 Uiso 1 1 calc R U . . .
C6 C 0.2077(4) 0.5695(2) 0.7451(2) 0.0204(6) Uani 1 1 d . . . . .
C7 C 0.1350(4) 0.6616(2) 0.8087(2) 0.0213(6) Uani 1 1 d . . . . .
C8 C -0.0340(4) 0.7247(3) 0.8404(2) 0.0306(8) Uani 1 1 d . . . . .
H8 H -0.1365 0.7163 0.8261 0.037 Uiso 1 1 calc R U . . .
C9 C -0.0199(4) 0.8013(3) 0.8964(3) 0.0352(8) Uani 1 1 d . . . . .
H9A H -0.1122 0.8567 0.9288 0.042 Uiso 1 1 calc R U . . .
C10 C 0.0994(4) 0.5242(3) 0.6993(2) 0.0310(8) Uani 1 1 d . . . . .
H10A H 0.1250 0.4496 0.7081 0.046 Uiso 1 1 calc R U . . .
H10B H 0.1257 0.5380 0.6305 0.046 Uiso 1 1 calc R U . . .
H10C H -0.0241 0.5551 0.7293 0.046 Uiso 1 1 calc R U . . .
C11 C 0.7545(4) 0.4386(2) 0.8674(2) 0.0218(6) Uani 1 1 d . . . . .
C12 C 0.7083(4) 0.5215(2) 0.9396(2) 0.0215(6) Uani 1 1 d . . . . .
C13 C 0.7615(4) 0.5279(2) 1.0233(2) 0.0277(7) Uani 1 1 d . . . . .
H13 H 0.8417 0.4770 1.0479 0.033 Uiso 1 1 calc R U . . .
C14 C 0.6716(4) 0.6246(3) 1.0623(2) 0.0312(8) Uani 1 1 d . . . . .
H14 H 0.6774 0.6533 1.1203 0.037 Uiso 1 1 calc R U . . .
C15 C 0.8806(4) 0.3383(3) 0.8723(3) 0.0321(8) Uani 1 1 d . . . . .
H15A H 0.8184 0.2838 0.8867 0.048 Uiso 1 1 calc R U . . .
H15B H 0.9381 0.3429 0.9231 0.048 Uiso 1 1 calc R U . . .
H15C H 0.9681 0.3223 0.8104 0.048 Uiso 1 1 calc R U . . .
C16 C 0.6981(3) 0.3177(2) 0.5758(2) 0.0209(6) Uani 1 1 d . . . . .
C17 C 0.6543(4) 0.3230(2) 0.4883(2) 0.0246(7) Uani 1 1 d . . . . .
H17 H 0.5930 0.3872 0.4698 0.029 Uiso 1 1 calc R U . . .
C18 C 0.6974(4) 0.2372(3) 0.4273(2) 0.0296(7) Uani 1 1 d . . . . .
H18 H 0.6665 0.2432 0.3678 0.036 Uiso 1 1 calc R U . . .
C19 C 0.7863(4) 0.1420(3) 0.4535(2) 0.0348(8) Uani 1 1 d . . . . .
H19 H 0.8150 0.0828 0.4124 0.042 Uiso 1 1 calc R U . . .
C20 C 0.8324(4) 0.1344(2) 0.5397(2) 0.0318(8) Uani 1 1 d . . . . .
H20 H 0.8936 0.0699 0.5578 0.038 Uiso 1 1 calc R U . . .
C21 C 0.7890(4) 0.2214(2) 0.6004(2) 0.0263(7) Uani 1 1 d . . . . .
H21 H 0.8215 0.2152 0.6594 0.032 Uiso 1 1 calc R U . . .
B1 B 0.6416(4) 0.4166(3) 0.6467(3) 0.0211(7) Uani 1 1 d . . . . .
C1S C 0.3577(5) 0.1648(3) 0.6665(3) 0.0437(9) Uani 1 1 d . . . . .
H1S H 0.4223 0.1916 0.6111 0.052 Uiso 1 1 calc R U . . .
C2S C 0.2255(5) 0.1209(3) 0.6603(3) 0.0504(11) Uani 1 1 d . . . . .
H2S H 0.1978 0.1186 0.6005 0.060 Uiso 1 1 calc R U . . .
C3S C 0.1328(5) 0.0800(3) 0.7408(3) 0.0437(9) Uani 1 1 d . . . . .
H3S H 0.0417 0.0502 0.7361 0.052 Uiso 1 1 calc R U . . .
C4S C 0.1732(5) 0.0826(3) 0.8267(3) 0.0375(8) Uani 1 1 d . . . . .
H4S H 0.1118 0.0536 0.8817 0.045 Uiso 1 1 calc R U . . .
C5S C 0.3035(5) 0.1276(3) 0.8332(3) 0.0431(9) Uani 1 1 d . . . . .
H5S H 0.3311 0.1302 0.8930 0.052 Uiso 1 1 calc R U . . .
C6S C 0.3945(5) 0.1692(3) 0.7530(3) 0.0421(9) Uani 1 1 d . . . . .
H6S H 0.4830 0.2010 0.7582 0.051 Uiso 1 1 calc R U . . .

loop_
_atom_site_aniso_label
_atom_site_aniso_U_11
_atom_site_aniso_U_22
_atom_site_aniso_U_33
_atom_site_aniso_U_23
_atom_site_aniso_U_13
_atom_site_aniso_U_12
I1 0.0225(2) 0.01777(19) 0.0260(2) -0.00152(13) -0.00822(16) -0.00347(13)
Co1 0.0153(2) 0.0184(2) 0.0242(2) 0.00341(17) -0.00855(17) -0.00362(16)
Cl1 0.096(6) 0.206(13) 0.140(9) 0.095(7) -0.011(5) 0.011(6)
O1 0.0237(11) 0.0178(11) 0.0286(12) -0.0005(9) -0.0050(9) -0.0067(9)
O2 0.0188(10) 0.0193(11) 0.0310(12) -0.0037(9) -0.0065(9) -0.0036(9)
O3 0.0299(12) 0.0187(11) 0.0274(12) -0.0007(9) -0.0140(10) -0.0007(9)
N1 0.0188(12) 0.0169(13) 0.0283(14) 0.0027(10) -0.0090(11) -0.0045(10)
N2 0.0211(13) 0.0188(13) 0.0301(15) 0.0010(11) -0.0084(11) -0.0026(10)
N3 0.0280(15) 0.0193(14) 0.0383(17) -0.0011(12) -0.0013(12) -0.0048(12)
N4 0.0195(13) 0.0202(13) 0.0219(13) 0.0024(10) -0.0058(10) -0.0045(10)
N5 0.0190(13) 0.0207(13) 0.0254(14) 0.0010(11) -0.0066(11) -0.0019(10)
N6 0.0246(14) 0.0276(15) 0.0272(15) -0.0030(11) -0.0092(11) -0.0012(11)
N7 0.0206(13) 0.0184(13) 0.0260(14) 0.0018(10) -0.0098(11) -0.0036(10)
N8 0.0191(13) 0.0240(14) 0.0248(14) 0.0015(11) -0.0078(11) -0.0042(11)
N9 0.0272(14) 0.0252(15) 0.0334(16) 0.0002(12) -0.0105(12) -0.0025(12)
C1 0.0172(14) 0.0210(16) 0.0292(17) 0.0049(13) -0.0093(13) -0.0046(12)
C2 0.0188(15) 0.0207(16) 0.0293(17) 0.0039(13) -0.0071(13) -0.0049(12)
C3 0.038(2) 0.0238(18) 0.039(2) 0.0036(15) 0.0020(16) -0.0119(15)
C4 0.041(2) 0.0203(18) 0.051(2) -0.0012(16) -0.0009(18) -0.0101(16)
C5 0.0345(19) 0.0236(18) 0.0338(19) 0.0009(14) 0.0013(15) -0.0077(15)
C6 0.0201(15) 0.0242(16) 0.0181(15) 0.0062(12) -0.0054(12) -0.0079(12)
C7 0.0174(14) 0.0266(17) 0.0213(16) 0.0046(12) -0.0073(12) -0.0062(12)
C8 0.0174(16) 0.041(2) 0.0316(19) -0.0034(15) -0.0087(14) -0.0019(14)
C9 0.0211(17) 0.039(2) 0.039(2) -0.0069(16) -0.0071(15) 0.0057(15)
C10 0.0203(16) 0.038(2) 0.037(2) -0.0037(15) -0.0098(14) -0.0079(14)
C11 0.0200(15) 0.0228(16) 0.0251(16) 0.0074(12) -0.0097(13) -0.0070(12)
C12 0.0178(14) 0.0236(16) 0.0242(16) 0.0085(13) -0.0075(12) -0.0060(12)
C13 0.0287(17) 0.0304(18) 0.0277(18) 0.0057(14) -0.0144(14) -0.0077(14)
C14 0.0317(18) 0.039(2) 0.0264(18) 0.0023(15) -0.0130(15) -0.0104(15)
C15 0.0297(18) 0.0320(19) 0.037(2) 0.0092(15) -0.0168(15) -0.0040(15)
C16 0.0129(14) 0.0210(16) 0.0277(17) 0.0023(12) -0.0013(12) -0.0067(12)
C17 0.0215(16) 0.0220(16) 0.0290(17) 0.0033(13) -0.0056(13) -0.0045(13)
C18 0.0308(18) 0.0325(19) 0.0252(17) -0.0003(14) -0.0053(14) -0.0095(15)
C19 0.037(2) 0.0290(19) 0.033(2) -0.0089(15) -0.0013(16) -0.0042(15)
C20 0.0316(18) 0.0190(17) 0.038(2) 0.0010(14) -0.0084(15) 0.0043(14)
C21 0.0240(16) 0.0234(17) 0.0309(18) 0.0027(13) -0.0087(14) -0.0037(13)
B1 0.0211(17) 0.0181(17) 0.0256(19) 0.0047(14) -0.0085(14) -0.0058(14)
C1S 0.045(2) 0.046(2) 0.043(2) 0.0154(18) -0.0144(18) -0.0156(19)
C2S 0.064(3) 0.058(3) 0.041(2) 0.016(2) -0.025(2) -0.027(2)
C3S 0.050(2) 0.042(2) 0.046(2) 0.0048(18) -0.017(2) -0.0199(19)
C4S 0.039(2) 0.0300(19) 0.041(2) 0.0043(16) -0.0119(17) -0.0037(16)
C5S 0.044(2) 0.049(2) 0.033(2) -0.0067(18) -0.0118(18) -0.0042(19)
C6S 0.036(2) 0.045(2) 0.045(2) -0.0059(18) -0.0081(18) -0.0107(17)

loop_
_atom_type_symbol
_atom_type_description
_atom_type_scat_dispersion_real
_atom_type_scat_dispersion_imag
_atom_type_scat_source
C C 0.0033 0.0016 'International Tables Vol C Tables 4.2.6.8 and 6.1.1.4'
H H 0.0000 0.0000 'International Tables Vol C Tables 4.2.6.8 and 6.1.1.4'
B B 0.0013 0.0007 'International Tables Vol C Tables 4.2.6.8 and 6.1.1.4'
Cl Cl 0.1484 0.1585 'International Tables Vol C Tables 4.2.6.8 and 6.1.1.4'
Co Co 0.3494 0.9721 'International Tables Vol C Tables 4.2.6.8 and 6.1.1.4'
I I -0.4742 1.8119 'International Tables Vol C Tables 4.2.6.8 and 6.1.1.4'
N N 0.0061 0.0033 'International Tables Vol C Tables 4.2.6.8 and 6.1.1.4'
O O 0.0106 0.0060 'International Tables Vol C Tables 4.2.6.8 and 6.1.1.4'

loop_
_geom_angle_atom_site_label_1
_geom_angle_atom_site_label_2
_geom_angle_atom_site_label_3
_geom_angle
_geom_angle_site_symmetry_1
_geom_angle_site_symmetry_3
_geom_angle_publ_flag
N1 Co1 N2 73.56(9) . . ?
N1 Co1 N5 127.18(9) . . ?
N1 Co1 N8 129.41(9) . . ?
N2 Co1 N8 91.37(9) . . ?
N4 Co1 N1 79.72(9) . . ?
N4 Co1 N2 130.53(9) . . ?
N4 Co1 N5 74.31(9) . . ?
N4 Co1 N7 83.56(9) . . ?
N4 Co1 N8 136.89(9) . . ?
N5 Co1 N2 89.78(9) . . ?
N5 Co1 N8 99.93(9) . . ?
N7 Co1 N1 79.47(9) . . ?
N7 Co1 N2 129.46(9) . . ?
N7 Co1 N5 139.75(10) . . ?
N7 Co1 N8 73.99(9) . . ?
N1 O1 B1 114.5(2) . . ?
N4 O2 B1 114.7(2) . . ?
N7 O3 B1 115.2(2) . . ?
O1 N1 Co1 123.96(17) . . ?
C1 N1 Co1 120.9(2) . . ?
C1 N1 O1 115.1(2) . . ?
N3 N2 Co1 139.7(2) . . ?
C2 N2 Co1 115.5(2) . . ?
C2 N2 N3 104.8(2) . . ?
N2 N3 H3 116.2 . . ?
C4 N3 N2 111.7(3) . . ?
C4 N3 H3 131.8 . . ?
O2 N4 Co1 124.33(16) . . ?
C6 N4 Co1 121.0(2) . . ?
C6 N4 O2 114.6(2) . . ?
N6 N5 Co1 139.99(19) . . ?
N6 N5 C7 105.3(2) . . ?
C7 N5 Co1 114.53(19) . . ?
N5 N6 H6 123.1 . . ?
C9 N6 N5 111.6(3) . . ?
C9 N6 H6 124.3 . . ?
O3 N7 Co1 124.20(17) . . ?
C11 N7 Co1 121.2(2) . . ?
C11 N7 O3 114.5(2) . . ?
N9 N8 Co1 140.93(19) . . ?
N9 N8 C12 104.8(2) . . ?
C12 N8 Co1 114.11(19) . . ?
N8 N9 H9 122.9 . . ?
C14 N9 N8 112.0(3) . . ?
C14 N9 H9 124.6 . . ?
N1 C1 C2 112.8(3) . . ?
N1 C1 C5 124.8(3) . . ?
C2 C1 C5 122.4(3) . . ?
N2 C2 C1 117.3(3) . . ?
N2 C2 C3 110.7(3) . . ?
C3 C2 C1 132.0(3) . . ?
C2 C3 H3A 127.4 . . ?
C4 C3 C2 105.1(3) . . ?
C4 C3 H3A 127.4 . . ?
N3 C4 C3 107.7(3) . . ?
N3 C4 H4 126.1 . . ?
C3 C4 H4 126.1 . . ?
C1 C5 H5A 109.5 . . ?
C1 C5 H5B 109.5 . . ?
C1 C5 H5C 109.5 . . ?
H5A C5 H5B 109.5 . . ?
H5A C5 H5C 109.5 . . ?
H5B C5 H5C 109.5 . . ?
N4 C6 C7 112.7(3) . . ?
N4 C6 C10 124.9(3) . . ?
C7 C6 C10 122.5(3) . . ?
N5 C7 C6 117.3(2) . . ?
N5 C7 C8 110.4(3) . . ?
C8 C7 C6 132.2(3) . . ?
C7 C8 H8 127.4 . . ?
C9 C8 C7 105.2(3) . . ?
C9 C8 H8 127.4 . . ?
N6 C9 C8 107.5(3) . . ?
N6 C9 H9A 126.3 . . ?
C8 C9 H9A 126.3 . . ?
C6 C10 H10A 109.5 . . ?
C6 C10 H10B 109.5 . . ?
C6 C10 H10C 109.5 . . ?
H10A C10 H10B 109.5 . . ?
H10A C10 H10C 109.5 . . ?
H10B C10 H10C 109.5 . . ?
N7 C11 C12 112.6(3) . . ?
N7 C11 C15 124.8(3) . . ?
C12 C11 C15 122.6(3) . . ?
N8 C12 C11 117.8(3) . . ?
N8 C12 C13 110.8(3) . . ?
C13 C12 C11 131.4(3) . . ?
C12 C13 H13 127.8 . . ?
C14 C13 C12 104.5(3) . . ?
C14 C13 H13 127.8 . . ?
N9 C14 C13 108.0(3) . . ?
N9 C14 H14 126.0 . . ?
C13 C14 H14 126.0 . . ?
C11 C15 H15A 109.5 . . ?
C11 C15 H15B 109.5 . . ?
C11 C15 H15C 109.5 . . ?
H15A C15 H15B 109.5 . . ?
H15A C15 H15C 109.5 . . ?
H15B C15 H15C 109.5 . . ?
C17 C16 C21 117.3(3) . . ?
C17 C16 B1 121.3(3) . . ?
C21 C16 B1 121.4(3) . . ?
C16 C17 H17 119.0 . . ?
C18 C17 C16 122.0(3) . . ?
C18 C17 H17 119.0 . . ?
C17 C18 H18 120.1 . . ?
C17 C18 C19 119.8(3) . . ?
C19 C18 H18 120.1 . . ?
C18 C19 H19 120.2 . . ?
C20 C19 C18 119.5(3) . . ?
C20 C19 H19 120.2 . . ?
C19 C20 H20 119.9 . . ?
C19 C20 C21 120.2(3) . . ?
C21 C20 H20 119.9 . . ?
C16 C21 H21 119.4 . . ?
C20 C21 C16 121.2(3) . . ?
C20 C21 H21 119.4 . . ?
O1 B1 O2 110.6(2) . . ?
O1 B1 C16 109.0(2) . . ?
O2 B1 C16 106.2(2) . . ?
O3 B1 O1 111.4(2) . . ?
O3 B1 O2 111.7(3) . . ?
O3 B1 C16 107.7(2) . . ?
C2S C1S H1S 120.4 . . ?
C6S C1S H1S 120.4 . . ?
C6S C1S C2S 119.3(4) . . ?
C1S C2S H2S 119.7 . . ?
C1S C2S C3S 120.5(4) . . ?
C3S C2S H2S 119.7 . . ?
C2S C3S H3S 120.1 . . ?
C4S C3S C2S 119.8(4) . . ?
C4S C3S H3S 120.1 . . ?
C3S C4S H4S 120.2 . . ?
C3S C4S C5S 119.7(4) . . ?
C5S C4S H4S 120.2 . . ?
C4S C5S H5S 119.8 . . ?
C4S C5S C6S 120.3(4) . . ?
C6S C5S H5S 119.8 . . ?
C1S C6S C5S 120.4(4) . . ?
C1S C6S H6S 119.8 . . ?
C5S C6S H6S 119.8 . . ?

loop_
_geom_bond_atom_site_label_1
_geom_bond_atom_site_label_2
_geom_bond_distance
_geom_bond_site_symmetry_2
_geom_bond_publ_flag
Co1 N1 2.149(3) . ?
Co1 N2 2.161(3) . ?
Co1 N4 2.120(2) . ?
Co1 N5 2.155(2) . ?
Co1 N7 2.126(2) . ?
Co1 N8 2.169(2) . ?
O1 N1 1.384(3) . ?
O1 B1 1.493(4) . ?
O2 N4 1.381(3) . ?
O2 B1 1.500(4) . ?
O3 N7 1.373(3) . ?
O3 B1 1.490(4) . ?
N1 C1 1.282(4) . ?
N2 N3 1.354(3) . ?
N2 C2 1.342(4) . ?
N3 H3 0.8394 . ?
N3 C4 1.338(4) . ?
N4 C6 1.286(4) . ?
N5 N6 1.349(3) . ?
N5 C7 1.351(4) . ?
N6 H6 0.9043 . ?
N6 C9 1.350(4) . ?
N7 C11 1.289(4) . ?
N8 N9 1.346(3) . ?
N8 C12 1.354(4) . ?
N9 H9 0.8038 . ?
N9 C14 1.336(4) . ?
C1 C2 1.468(4) . ?
C1 C5 1.490(4) . ?
C2 C3 1.398(4) . ?
C3 H3A 0.9500 . ?
C3 C4 1.364(5) . ?
C4 H4 0.9500 . ?
C5 H5A 0.9800 . ?
C5 H5B 0.9800 . ?
C5 H5C 0.9800 . ?
C6 C7 1.466(4) . ?
C6 C10 1.483(4) . ?
C7 C8 1.400(4) . ?
C8 H8 0.9500 . ?
C8 C9 1.373(5) . ?
C9 H9A 0.9500 . ?
C10 H10A 0.9800 . ?
C10 H10B 0.9800 . ?
C10 H10C 0.9800 . ?
C11 C12 1.458(4) . ?
C11 C15 1.489(4) . ?
C12 C13 1.398(4) . ?
C13 H13 0.9500 . ?
C13 C14 1.377(5) . ?
C14 H14 0.9500 . ?
C15 H15A 0.9800 . ?
C15 H15B 0.9800 . ?
C15 H15C 0.9800 . ?
C16 C17 1.393(4) . ?
C16 C21 1.405(4) . ?
C16 B1 1.599(4) . ?
C17 H17 0.9500 . ?
C17 C18 1.387(4) . ?
C18 H18 0.9500 . ?
C18 C19 1.395(5) . ?
C19 H19 0.9500 . ?
C19 C20 1.383(5) . ?
C20 H20 0.9500 . ?
C20 C21 1.397(4) . ?
C21 H21 0.9500 . ?
C1S H1S 0.9500 . ?
C1S C2S 1.382(5) . ?
C1S C6S 1.362(5) . ?
C2S H2S 0.9500 . ?
C2S C3S 1.389(5) . ?
C3S H3S 0.9500 . ?
C3S C4S 1.366(5) . ?
C4S H4S 0.9500 . ?
C4S C5S 1.378(5) . ?
C5S H5S 0.9500 . ?
C5S C6S 1.385(5) . ?
C6S H6S 0.9500 . ?

loop_
_geom_torsion_atom_site_label_1
_geom_torsion_atom_site_label_2
_geom_torsion_atom_site_label_3
_geom_torsion_atom_site_label_4
_geom_torsion
_geom_torsion_site_symmetry_1
_geom_torsion_site_symmetry_2
_geom_torsion_site_symmetry_3
_geom_torsion_site_symmetry_4
_geom_torsion_publ_flag
Co1 N1 C1 C2 0.7(3) . . . . ?
Co1 N1 C1 C5 -179.3(2) . . . . ?
Co1 N2 N3 C4 177.9(2) . . . . ?
Co1 N2 C2 C1 1.3(3) . . . . ?
Co1 N2 C2 C3 -178.3(2) . . . . ?
Co1 N4 C6 C7 -4.5(3) . . . . ?
Co1 N4 C6 C10 175.2(2) . . . . ?
Co1 N5 N6 C9 175.3(3) . . . . ?
Co1 N5 C7 C6 1.7(3) . . . . ?
Co1 N5 C7 C8 -176.8(2) . . . . ?
Co1 N7 C11 C12 5.2(3) . . . . ?
Co1 N7 C11 C15 -174.5(2) . . . . ?
Co1 N8 N9 C14 -174.8(2) . . . . ?
Co1 N8 C12 C11 -4.1(3) . . . . ?
Co1 N8 C12 C13 176.0(2) . . . . ?
O1 N1 C1 C2 179.9(2) . . . . ?
O1 N1 C1 C5 -0.1(4) . . . . ?
O2 N4 C6 C7 179.8(2) . . . . ?
O2 N4 C6 C10 -0.5(4) . . . . ?
O3 N7 C11 C12 -178.9(2) . . . . ?
O3 N7 C11 C15 1.3(4) . . . . ?
N1 O1 B1 O2 64.1(3) . . . . ?
N1 O1 B1 O3 -60.8(3) . . . . ?
N1 O1 B1 C16 -179.5(2) . . . . ?
N1 C1 C2 N2 -1.3(4) . . . . ?
N1 C1 C2 C3 178.2(3) . . . . ?
N2 N3 C4 C3 -0.1(4) . . . . ?
N2 C2 C3 C4 -0.3(4) . . . . ?
N3 N2 C2 C1 179.8(2) . . . . ?
N3 N2 C2 C3 0.2(3) . . . . ?
N4 O2 B1 O1 -59.8(3) . . . . ?
N4 O2 B1 O3 64.9(3) . . . . ?
N4 O2 B1 C16 -177.9(2) . . . . ?
N4 C6 C7 N5 1.7(4) . . . . ?
N4 C6 C7 C8 179.8(3) . . . . ?
N5 N6 C9 C8 -0.4(4) . . . . ?
N5 C7 C8 C9 0.2(4) . . . . ?
N6 N5 C7 C6 178.0(2) . . . . ?
N6 N5 C7 C8 -0.5(3) . . . . ?
N7 O3 B1 O1 60.7(3) . . . . ?
N7 O3 B1 O2 -63.5(3) . . . . ?
N7 O3 B1 C16 -179.8(2) . . . . ?
N7 C11 C12 N8 -0.5(4) . . . . ?
N7 C11 C12 C13 179.4(3) . . . . ?
N8 N9 C14 C13 0.5(4) . . . . ?
N8 C12 C13 C14 0.7(4) . . . . ?
N9 N8 C12 C11 179.5(2) . . . . ?
N9 N8 C12 C13 -0.4(3) . . . . ?
C1 C2 C3 C4 -179.8(3) . . . . ?
C2 N2 N3 C4 -0.1(3) . . . . ?
C2 C3 C4 N3 0.2(4) . . . . ?
C5 C1 C2 N2 178.7(3) . . . . ?
C5 C1 C2 C3 -1.8(5) . . . . ?
C6 C7 C8 C9 -178.0(3) . . . . ?
C7 N5 N6 C9 0.6(3) . . . . ?
C7 C8 C9 N6 0.1(4) . . . . ?
C10 C6 C7 N5 -178.1(3) . . . . ?
C10 C6 C7 C8 0.0(5) . . . . ?
C11 C12 C13 C14 -179.2(3) . . . . ?
C12 N8 N9 C14 0.0(3) . . . . ?
C12 C13 C14 N9 -0.7(4) . . . . ?
C15 C11 C12 N8 179.3(3) . . . . ?
C15 C11 C12 C13 -0.8(5) . . . . ?
C16 C17 C18 C19 0.5(5) . . . . ?
C17 C16 C21 C20 -0.4(4) . . . . ?
C17 C16 B1 O1 -57.4(3) . . . . ?
C17 C16 B1 O2 61.7(3) . . . . ?
C17 C16 B1 O3 -178.4(3) . . . . ?
C17 C18 C19 C20 -0.7(5) . . . . ?
C18 C19 C20 C21 0.5(5) . . . . ?
C19 C20 C21 C16 0.1(5) . . . . ?
C21 C16 C17 C18 0.1(4) . . . . ?
C21 C16 B1 O1 124.6(3) . . . . ?
C21 C16 B1 O2 -116.2(3) . . . . ?
C21 C16 B1 O3 3.7(4) . . . . ?
B1 O1 N1 Co1 -2.5(3) . . . . ?
B1 O1 N1 C1 178.3(2) . . . . ?
B1 O2 N4 Co1 -6.2(3) . . . . ?
B1 O2 N4 C6 169.4(2) . . . . ?
B1 O3 N7 Co1 3.7(3) . . . . ?
B1 O3 N7 C11 -172.0(3) . . . . ?
B1 C16 C17 C18 -177.9(3) . . . . ?
B1 C16 C21 C20 177.6(3) . . . . ?
C1S C2S C3S C4S -0.3(6) . . . . ?
C2S C1S C6S C5S 1.7(6) . . . . ?
C2S C3S C4S C5S 1.2(6) . . . . ?
C3S C4S C5S C6S -0.6(6) . . . . ?
C4S C5S C6S C1S -0.9(6) . . . . ?
C6S C1S C2S C3S -1.1(6) . . . . ?
